data_7200021
loop_
_publ_author_name
'Kendrick, John'
'Gourlay, Matthew D.'
'Neumann, Marcus A.'
'Leusen, Frank J. J.'

_publ_section_title
;
 Predicting spontaneous racemate resolution using recent developments in
 crystal structure prediction
;
_journal_issue 11
_journal_name_full CrystEngComm
_journal_page_first 2391
_journal_page_last 2399
_journal_paper_doi 10.1039/b909038j
_journal_volume 11
_journal_year 2009
_space_group_IT_number 14
_symmetry_cell_setting monoclinic
_symmetry_Int_Tables_number 14
_symmetry_space_group_name_Hall '-P 2ybc'
_symmetry_space_group_name_H-M 'P 1 21/c 1'
_cell_angle_alpha 90.000000
_cell_angle_beta 31.789000
_cell_angle_gamma 90.000000
_cell_length_a 7.428599
_cell_length_b 19.527155
_cell_length_c 15.628576
_cell_volume 1194.277
_cod_data_source_file 23HTP_racemic.cif
_cod_data_source_block 23HTP_R_12
_cod_original_sg_symbol_H-M 'P 2_1/c'
_cod_struct_determination_method theoretical
_cod_database_code 7200021

loop_
_symmetry_equiv_pos_site_id
_symmetry_equiv_pos_as_xyz
1 x,y,z
2 -x,y+1/2,-z+1/2
3 -x,-y,-z
4 x,-y+1/2,z+1/2

loop_
_atom_site_label
_atom_site_type_symbol
_atom_site_fract_x
_atom_site_fract_y
_atom_site_fract_z
C1 C -0.365980 0.126955 0.847620
C2 C -0.335315 0.119560 0.737924
C3 C -0.026696 0.164654 0.587760
N4 N 0.181927 0.161529 0.583148
C5 C 0.003659 0.131581 0.731221
O6 O 0.474597 0.191469 0.470507
C7 C -0.127623 0.239931 0.614139
C8 C 0.164276 0.133634 0.434825
C9 C 0.445450 0.090234 0.332506
H10 H 0.548279 0.080363 0.354284
C11 C 0.598464 0.059558 0.199775
H12 H 0.819101 0.026397 0.120142
C13 C 0.472007 0.069797 0.168616
H14 H 0.585681 0.044751 0.067362
C15 C 0.187695 0.112394 0.271786
O16 O 0.064207 0.120433 0.240912
C17 C 0.040026 0.144919 0.402317
H18 H -0.176490 0.178676 0.478632
C19 C 0.160979 0.061048 0.686230
C20 C 0.038637 0.179289 0.793923
H21 H -0.502463 0.174010 0.920096
H22 H -0.504894 0.084368 0.933181
H23 H -0.283811 0.066231 0.699278
H24 H -0.567344 0.135547 0.797885
H25 H 0.100032 0.270991 0.509904
H26 H -0.300695 0.245069 0.629380
H27 H -0.258193 0.260604 0.723304
H28 H -0.151170 0.147841 0.328317
H29 H 0.434463 0.065816 0.589992
H30 H 0.035936 0.038121 0.792637
H31 H 0.128293 0.025932 0.645346
H32 H 0.306411 0.185098 0.704553
H33 H -0.066695 0.229830 0.821862
H34 H -0.103776 0.157929 0.905701
